data_7157328
loop_
_publ_author_name
'Gorre, Ramesh'
'Enagandhula, Damodar'
'Balasubramanian, Sridhar'
'Akondi, Srirama Murthy'

_publ_section_title
;
 Visible-light-driven metal-free aerobic synthesis of highly
 diastereoselective phosphinoylpyrroloindoles.
;
_journal_issue 7
_journal_name_full 'Organic &amp; biomolecular chemistry'
_journal_page_first 1354
_journal_page_last 1358
_journal_paper_doi 10.1039/c9ob02730k
_journal_volume 18
_journal_year 2020
_chemical_formula_moiety 'C35 H24 Cl2 N O2 P'
_chemical_formula_sum 'C35 H24 Cl2 N O2 P'
_chemical_formula_weight 592.42
_space_group_crystal_system monoclinic
_space_group_IT_number 14
_space_group_name_Hall '-P 2ybc'
_space_group_name_H-M_alt 'P 1 21/c 1'
_atom_sites_solution_hydrogens geom
_audit_creation_method SHELXL-2018/3
_audit_update_record
;
2019-10-22 deposited with the CCDC.	2020-01-24 downloaded from the CCDC.
;
_cell_angle_alpha 90
_cell_angle_beta 101.0819(9)
_cell_angle_gamma 90
_cell_formula_units_Z 4
_cell_length_a 12.8119(3)
_cell_length_b 20.5439(4)
_cell_length_c 11.4704(2)
_cell_measurement_reflns_used 9956
_cell_measurement_temperature 294(2)
_cell_measurement_theta_max 26.57
_cell_measurement_theta_min 2.39
_cell_volume 2962.79(10)
_computing_cell_refinement '<i>SAINT</i> (Bruker, 2016)'
_computing_data_collection '<i>APEX3</i> (Bruker, 2016)'
_computing_data_reduction 'Bruker SAINT'
_computing_molecular_graphics 'Bruker SHELXTL'
_computing_publication_material 'Bruker SHELXTL'
_computing_structure_refinement '<i>SHELXL2014</i> (Sheldrick, 2015)'
_computing_structure_solution '<i>SHELXT</i> (Sheldrick, 2015)'
_diffrn_ambient_temperature 294(2)
_diffrn_measured_fraction_theta_full 0.999
_diffrn_measured_fraction_theta_max 0.999
_diffrn_measurement_device_type 'Bruker D8 QUEST PHOTON-100'
_diffrn_measurement_method '\w and \f'
_diffrn_radiation_type MoK\a
_diffrn_radiation_wavelength 0.71073
_diffrn_reflns_av_R_equivalents 0.0879
_diffrn_reflns_av_unetI/netI 0.0646
_diffrn_reflns_Laue_measured_fraction_full 0.999
_diffrn_reflns_Laue_measured_fraction_max 0.999
_diffrn_reflns_limit_h_max 15
_diffrn_reflns_limit_h_min -15
_diffrn_reflns_limit_k_max 25
_diffrn_reflns_limit_k_min -25
_diffrn_reflns_limit_l_max 14
_diffrn_reflns_limit_l_min -14
_diffrn_reflns_number 35746
_diffrn_reflns_point_group_measured_fraction_full 0.999
_diffrn_reflns_point_group_measured_fraction_max 0.999
_diffrn_reflns_theta_full 25.242
_diffrn_reflns_theta_max 26.249
_diffrn_reflns_theta_min 2.399
_exptl_absorpt_coefficient_mu 0.306
_exptl_absorpt_correction_T_max 0.7461
_exptl_absorpt_correction_T_min 0.4990
_exptl_absorpt_correction_type multi-scan
_exptl_absorpt_process_details 'SADABS, Bruker, 2016'
_exptl_crystal_colour colorless
_exptl_crystal_density_diffrn 1.328
_exptl_crystal_description plate
_exptl_crystal_F_000 1224
_exptl_crystal_size_max 0.210
_exptl_crystal_size_mid 0.090
_exptl_crystal_size_min 0.070
_refine_diff_density_max 0.407
_refine_diff_density_min -0.436
_refine_diff_density_rms 0.056
_refine_ls_extinction_method none
_refine_ls_goodness_of_fit_ref 1.050
_refine_ls_hydrogen_treatment constr
_refine_ls_matrix_type full
_refine_ls_number_parameters 370
_refine_ls_number_reflns 5976
_refine_ls_number_restraints 0
_refine_ls_restrained_S_all 1.050
_refine_ls_R_factor_all 0.1023
_refine_ls_R_factor_gt 0.0596
_refine_ls_shift/su_max 0.001
_refine_ls_shift/su_mean 0.000
_refine_ls_structure_factor_coef Fsqd
_refine_ls_weighting_details 'w=1/[\s^2^(Fo^2^)+(0.0561P)^2^+1.8126P] where P=(Fo^2^+2Fc^2^)/3'
_refine_ls_weighting_scheme calc
_refine_ls_wR_factor_gt 0.1320
_refine_ls_wR_factor_ref 0.1540
_reflns_Friedel_coverage 0.000
_reflns_number_gt 3897
_reflns_number_total 5976
_reflns_threshold_expression 'I > 2\s(I)'
_cod_data_source_file c9ob02730k2.cif
_cod_data_source_block KA819_0m
_cod_depositor_comments 'Adding full bibliography for 7157328.cif.'
_cod_original_sg_symbol_H-M 'P 21/c'
_cod_database_code 7157328
_shelx_shelxl_version_number 2018/3
_shelx_space_group_comment
;
The symmetry employed for this shelxl refinement is uniquely defined
by the following loop, which should always be used as a source of
symmetry information in preference to the above space-group names.
They are only intended as comments.
;
_shelx_estimated_absorpt_t_min 0.938
_shelx_estimated_absorpt_t_max 0.979

loop_
_space_group_symop_operation_xyz
'x, y, z'
'-x, y+1/2, -z+1/2'
'-x, -y, -z'
'x, -y-1/2, z-1/2'

loop_
_atom_site_label
_atom_site_type_symbol
_atom_site_fract_x
_atom_site_fract_y
_atom_site_fract_z
_atom_site_U_iso_or_equiv
_atom_site_adp_type
_atom_site_occupancy
_atom_site_site_symmetry_order
_atom_site_calc_flag
_atom_site_refinement_flags_posn
_atom_site_refinement_flags_adp
C1 C 0.5223(2) 0.46686(12) 0.2987(2) 0.0392(6) Uani 1 1 d . .
H1 H 0.555997 0.442276 0.369124 0.047 Uiso 1 1 calc R U
C2 C 0.4421(2) 0.42196(12) 0.2140(2) 0.0373(6) Uani 1 1 d . .
H2 H 0.460659 0.421897 0.134983 0.045 Uiso 1 1 calc R U
C3 C 0.3388(2) 0.45702(13) 0.2080(2) 0.0405(6) Uani 1 1 d . .
C4 C 0.2337(2) 0.44931(15) 0.1600(2) 0.0478(7) Uani 1 1 d . .
C5 C 0.1804(3) 0.50620(17) 0.1966(3) 0.0576(8) Uani 1 1 d . .
C6 C 0.0740(3) 0.5272(2) 0.1727(3) 0.0806(12) Uani 1 1 d . .
H6 H 0.021497 0.502595 0.125091 0.097 Uiso 1 1 calc R U
C7 C 0.0498(4) 0.5846(3) 0.2210(4) 0.0980(15) Uani 1 1 d . .
H7 H -0.020306 0.598916 0.205851 0.118 Uiso 1 1 calc R U
C8 C 0.1266(4) 0.6221(2) 0.2920(4) 0.0894(13) Uani 1 1 d . .
H8 H 0.106290 0.660592 0.323882 0.107 Uiso 1 1 calc R U
C9 C 0.2329(3) 0.60405(17) 0.3170(3) 0.0702(10) Uani 1 1 d . .
H9 H 0.285027 0.629463 0.363454 0.084 Uiso 1 1 calc R U
C10 C 0.2559(3) 0.54544(15) 0.2678(3) 0.0554(8) Uani 1 1 d . .
C11 C 0.4569(3) 0.52296(14) 0.3353(3) 0.0492(7) Uani 1 1 d . .
C12 C 0.7276(2) 0.53463(13) 0.3378(2) 0.0415(6) Uani 1 1 d . .
C13 C 0.7574(3) 0.59778(15) 0.3243(3) 0.0643(10) Uani 1 1 d . .
H13 H 0.720914 0.622296 0.261329 0.077 Uiso 1 1 calc R U
C14 C 0.8406(3) 0.62568(16) 0.4026(3) 0.0732(11) Uani 1 1 d . .
H14 H 0.859833 0.668746 0.393316 0.088 Uiso 1 1 calc R U
C15 C 0.8944(2) 0.58876(15) 0.4943(3) 0.0524(8) Uani 1 1 d . .
C16 C 0.8641(3) 0.52722(17) 0.5132(3) 0.0654(10) Uani 1 1 d . .
H16 H 0.899173 0.503568 0.578150 0.078 Uiso 1 1 calc R U
C17 C 0.7805(3) 0.50007(15) 0.4346(3) 0.0632(9) Uani 1 1 d . .
H17 H 0.759266 0.457740 0.446998 0.076 Uiso 1 1 calc R U
C18 C 0.6769(2) 0.43058(13) 0.1606(2) 0.0419(6) Uani 1 1 d . .
C19 C 0.7254(3) 0.37799(17) 0.2242(3) 0.0705(11) Uani 1 1 d . .
H19 H 0.739700 0.379833 0.306766 0.085 Uiso 1 1 calc R U
C20 C 0.7530(3) 0.32289(18) 0.1686(3) 0.0747(11) Uani 1 1 d . .
H20 H 0.784929 0.287868 0.213063 0.090 Uiso 1 1 calc R U
C21 C 0.7330(2) 0.32044(15) 0.0477(3) 0.0534(8) Uani 1 1 d . .
C22 C 0.6841(3) 0.37146(17) -0.0185(3) 0.0677(10) Uani 1 1 d . .
H22 H 0.669792 0.369135 -0.100961 0.081 Uiso 1 1 calc R U
C23 C 0.6565(3) 0.42615(16) 0.0382(3) 0.0604(9) Uani 1 1 d . .
H23 H 0.623506 0.460703 -0.006769 0.073 Uiso 1 1 calc R U
C24 C 0.4417(2) 0.35270(13) 0.2583(2) 0.0422(7) Uani 1 1 d . .
C25 C 0.4769(3) 0.30255(15) 0.1965(3) 0.0616(9) Uani 1 1 d . .
H25 H 0.500264 0.311155 0.126104 0.074 Uiso 1 1 calc R U
C26 C 0.4778(3) 0.23877(17) 0.2388(4) 0.0819(12) Uani 1 1 d . .
H26 H 0.501494 0.204964 0.196612 0.098 Uiso 1 1 calc R U
C27 C 0.4439(3) 0.22621(18) 0.3420(4) 0.0839(13) Uani 1 1 d . .
H27 H 0.445100 0.183798 0.370595 0.101 Uiso 1 1 calc R U
C28 C 0.4082(3) 0.27554(19) 0.4038(4) 0.0806(12) Uani 1 1 d . .
H28 H 0.384410 0.266619 0.473745 0.097 Uiso 1 1 calc R U
C29 C 0.4073(3) 0.33850(16) 0.3625(3) 0.0599(9) Uani 1 1 d . .
H29 H 0.383259 0.371913 0.405235 0.072 Uiso 1 1 calc R U
C30 C 0.1841(2) 0.39444(16) 0.0886(3) 0.0529(8) Uani 1 1 d . .
C31 C 0.2270(3) 0.36800(15) -0.0015(3) 0.0573(8) Uani 1 1 d . .
H31 H 0.288923 0.385688 -0.019378 0.069 Uiso 1 1 calc R U
C32 C 0.1795(3) 0.31538(18) -0.0662(4) 0.0778(11) Uani 1 1 d . .
H32 H 0.210198 0.297782 -0.126332 0.093 Uiso 1 1 calc R U
C33 C 0.0885(4) 0.2892(2) -0.0425(5) 0.0982(16) Uani 1 1 d . .
H33 H 0.056152 0.254392 -0.087197 0.118 Uiso 1 1 calc R U
C34 C 0.0455(4) 0.3139(3) 0.0455(5) 0.1096(17) Uani 1 1 d . .
H34 H -0.016111 0.295337 0.062536 0.132 Uiso 1 1 calc R U
C35 C 0.0913(3) 0.3666(2) 0.1119(4) 0.0884(13) Uani 1 1 d . .
H35 H 0.059811 0.383455 0.172014 0.106 Uiso 1 1 calc R U
Cl1 Cl 1.00496(7) 0.62111(5) 0.59003(9) 0.0818(3) Uani 1 1 d . .
Cl2 Cl 0.76309(9) 0.25046(5) -0.02402(10) 0.0849(3) Uani 1 1 d . .
N1 N 0.35443(19) 0.51414(11) 0.2737(2) 0.0471(6) Uani 1 1 d . .
O1 O 0.48656(19) 0.56647(11) 0.4047(2) 0.0706(7) Uani 1 1 d . .
O2 O 0.57937(16) 0.54918(9) 0.13319(17) 0.0511(5) Uani 1 1 d . .
P1 P 0.62442(6) 0.50092(3) 0.22439(6) 0.0399(2) Uani 1 1 d . .

loop_
_atom_site_aniso_label
_atom_site_aniso_U_11
_atom_site_aniso_U_22
_atom_site_aniso_U_33
_atom_site_aniso_U_23
_atom_site_aniso_U_13
_atom_site_aniso_U_12
C1 0.0411(16) 0.0351(14) 0.0390(14) -0.0010(11) 0.0017(12) -0.0047(12)
C2 0.0382(15) 0.0371(14) 0.0358(14) -0.0036(11) 0.0051(11) -0.0035(11)
C3 0.0470(17) 0.0350(14) 0.0403(14) 0.0022(12) 0.0105(12) 0.0009(12)
C4 0.0416(17) 0.0562(18) 0.0457(16) 0.0070(14) 0.0083(13) 0.0041(14)
C5 0.0523(19) 0.066(2) 0.0559(18) 0.0118(16) 0.0127(15) 0.0150(17)
C6 0.063(2) 0.100(3) 0.076(2) 0.013(2) 0.0074(19) 0.032(2)
C7 0.081(3) 0.106(4) 0.108(4) 0.018(3) 0.022(3) 0.053(3)
C8 0.106(4) 0.071(3) 0.100(3) 0.013(2) 0.041(3) 0.045(3)
C9 0.084(3) 0.055(2) 0.077(2) 0.0075(18) 0.030(2) 0.0209(19)
C10 0.065(2) 0.0482(17) 0.0571(19) 0.0125(15) 0.0218(16) 0.0176(16)
C11 0.061(2) 0.0420(16) 0.0460(16) -0.0042(14) 0.0129(14) -0.0054(14)
C12 0.0403(16) 0.0387(15) 0.0428(15) 0.0006(12) 0.0013(12) -0.0017(12)
C13 0.071(2) 0.0454(18) 0.064(2) 0.0074(15) -0.0176(17) -0.0068(16)
C14 0.080(3) 0.0479(19) 0.079(2) 0.0022(17) -0.017(2) -0.0216(18)
C15 0.0447(17) 0.0555(19) 0.0508(17) -0.0104(15) -0.0060(14) -0.0048(14)
C16 0.071(2) 0.058(2) 0.0561(19) 0.0056(16) -0.0159(17) -0.0056(17)
C17 0.075(2) 0.0470(17) 0.0567(19) 0.0078(15) -0.0151(16) -0.0151(16)
C18 0.0369(15) 0.0467(16) 0.0408(15) 0.0013(12) 0.0042(12) -0.0064(12)
C19 0.087(3) 0.075(2) 0.0415(17) -0.0017(17) -0.0069(17) 0.030(2)
C20 0.089(3) 0.070(2) 0.060(2) 0.0002(18) 0.0005(19) 0.035(2)
C21 0.0478(18) 0.0578(19) 0.0568(19) -0.0071(16) 0.0155(15) -0.0022(15)
C22 0.101(3) 0.063(2) 0.0428(17) -0.0028(16) 0.0223(18) -0.008(2)
C23 0.084(2) 0.0514(19) 0.0459(18) 0.0085(15) 0.0120(16) 0.0036(17)
C24 0.0397(16) 0.0344(14) 0.0469(16) -0.0036(12) -0.0058(12) -0.0043(12)
C25 0.064(2) 0.0454(18) 0.072(2) -0.0102(16) 0.0044(17) 0.0024(15)
C26 0.079(3) 0.042(2) 0.115(4) -0.011(2) -0.006(2) 0.0076(18)
C27 0.086(3) 0.046(2) 0.102(3) 0.020(2) -0.025(2) -0.013(2)
C28 0.100(3) 0.061(2) 0.072(2) 0.019(2) -0.004(2) -0.026(2)
C29 0.077(2) 0.0489(18) 0.0520(18) 0.0005(15) 0.0071(16) -0.0129(16)
C30 0.0372(17) 0.064(2) 0.0532(18) 0.0098(15) -0.0024(14) -0.0018(14)
C31 0.0493(19) 0.0576(19) 0.060(2) -0.0009(16) -0.0015(15) -0.0027(15)
C32 0.077(3) 0.062(2) 0.083(3) -0.007(2) -0.013(2) -0.002(2)
C33 0.093(4) 0.067(3) 0.116(4) 0.007(3) -0.027(3) -0.027(3)
C34 0.064(3) 0.118(4) 0.140(5) 0.010(4) 0.003(3) -0.043(3)
C35 0.058(2) 0.112(3) 0.098(3) 0.002(3) 0.021(2) -0.016(2)
Cl1 0.0614(6) 0.0817(7) 0.0874(7) -0.0197(5) -0.0227(5) -0.0120(5)
Cl2 0.0963(8) 0.0731(6) 0.0890(7) -0.0269(5) 0.0272(6) 0.0059(5)
N1 0.0513(15) 0.0424(14) 0.0486(14) -0.0014(11) 0.0121(11) 0.0042(11)
O1 0.0800(17) 0.0550(14) 0.0763(15) -0.0301(12) 0.0137(13) -0.0102(12)
O2 0.0521(12) 0.0442(11) 0.0511(12) 0.0098(9) -0.0051(9) -0.0033(9)
P1 0.0403(4) 0.0364(4) 0.0391(4) 0.0032(3) -0.0020(3) -0.0043(3)

loop_
_atom_type_symbol
_atom_type_description
_atom_type_scat_dispersion_real
_atom_type_scat_dispersion_imag
_atom_type_scat_source
C C 0.0033 0.0016 'International Tables Vol C Tables 4.2.6.8 and 6.1.1.4'
H H 0.0000 0.0000 'International Tables Vol C Tables 4.2.6.8 and 6.1.1.4'
Cl Cl 0.1484 0.1585 'International Tables Vol C Tables 4.2.6.8 and 6.1.1.4'
N N 0.0061 0.0033 'International Tables Vol C Tables 4.2.6.8 and 6.1.1.4'
O O 0.0106 0.0060 'International Tables Vol C Tables 4.2.6.8 and 6.1.1.4'
P P 0.1023 0.0942 'International Tables Vol C Tables 4.2.6.8 and 6.1.1.4'

loop_
_geom_angle_atom_site_label_1
_geom_angle_atom_site_label_2
_geom_angle_atom_site_label_3
_geom_angle
C11 C1 C2 106.6(2)
C11 C1 P1 108.52(19)
C2 C1 P1 112.17(18)
C11 C1 H1 109.8
C2 C1 H1 109.8
P1 C1 H1 109.8
C3 C2 C24 114.1(2)
C3 C2 C1 102.3(2)
C24 C2 C1 112.9(2)
C3 C2 H2 109.1
C24 C2 H2 109.1
C1 C2 H2 109.1
C4 C3 N1 110.2(2)
C4 C3 C2 139.4(3)
N1 C3 C2 110.4(2)
C3 C4 C5 105.8(3)
C3 C4 C30 127.2(3)
C5 C4 C30 127.0(3)
C10 C5 C6 118.3(3)
C10 C5 C4 108.8(3)
C6 C5 C4 133.0(4)
C7 C6 C5 118.3(4)
C7 C6 H6 120.9
C5 C6 H6 120.9
C6 C7 C8 121.9(4)
C6 C7 H7 119.0
C8 C7 H7 119.0
C7 C8 C9 122.1(4)
C7 C8 H8 118.9
C9 C8 H8 118.9
C10 C9 C8 115.1(4)
C10 C9 H9 122.4
C8 C9 H9 122.4
C9 C10 C5 124.3(3)
C9 C10 N1 129.5(3)
C5 C10 N1 106.2(3)
O1 C11 N1 125.6(3)
O1 C11 C1 128.2(3)
N1 C11 C1 106.1(2)
C13 C12 C17 118.2(3)
C13 C12 P1 117.6(2)
C17 C12 P1 124.1(2)
C12 C13 C14 121.2(3)
C12 C13 H13 119.4
C14 C13 H13 119.4
C15 C14 C13 118.8(3)
C15 C14 H14 120.6
C13 C14 H14 120.6
C16 C15 C14 121.5(3)
C16 C15 Cl1 118.5(2)
C14 C15 Cl1 119.9(2)
C15 C16 C17 119.0(3)
C15 C16 H16 120.5
C17 C16 H16 120.5
C16 C17 C12 121.1(3)
C16 C17 H17 119.4
C12 C17 H17 119.4
C23 C18 C19 117.6(3)
C23 C18 P1 116.9(2)
C19 C18 P1 125.2(2)
C20 C19 C18 121.8(3)
C20 C19 H19 119.1
C18 C19 H19 119.1
C21 C20 C19 119.1(3)
C21 C20 H20 120.4
C19 C20 H20 120.4
C20 C21 C22 120.8(3)
C20 C21 Cl2 119.8(3)
C22 C21 Cl2 119.3(2)
C21 C22 C23 119.5(3)
C21 C22 H22 120.2
C23 C22 H22 120.2
C22 C23 C18 121.2(3)
C22 C23 H23 119.4
C18 C23 H23 119.4
C25 C24 C29 118.6(3)
C25 C24 C2 120.6(3)
C29 C24 C2 120.8(3)
C24 C25 C26 120.3(4)
C24 C25 H25 119.8
C26 C25 H25 119.8
C27 C26 C25 119.8(4)
C27 C26 H26 120.1
C25 C26 H26 120.1
C26 C27 C28 120.3(4)
C26 C27 H27 119.8
C28 C27 H27 119.8
C27 C28 C29 120.0(4)
C27 C28 H28 120.0
C29 C28 H28 120.0
C28 C29 C24 120.9(3)
C28 C29 H29 119.6
C24 C29 H29 119.6
C31 C30 C35 117.6(3)
C31 C30 C4 122.2(3)
C35 C30 C4 120.2(3)
C30 C31 C32 120.9(4)
C30 C31 H31 119.5
C32 C31 H31 119.5
C33 C32 C31 120.5(4)
C33 C32 H32 119.7
C31 C32 H32 119.7
C34 C33 C32 119.7(4)
C34 C33 H33 120.2
C32 C33 H33 120.2
C33 C34 C35 121.1(4)
C33 C34 H34 119.4
C35 C34 H34 119.4
C34 C35 C30 120.2(4)
C34 C35 H35 119.9
C30 C35 H35 119.9
C11 N1 C3 114.4(2)
C11 N1 C10 136.3(3)
C3 N1 C10 109.0(2)
O2 P1 C12 112.68(12)
O2 P1 C18 112.06(12)
C12 P1 C18 108.71(13)
O2 P1 C1 111.67(12)
C12 P1 C1 107.51(12)
C18 P1 C1 103.73(12)

loop_
_geom_bond_atom_site_label_1
_geom_bond_atom_site_label_2
_geom_bond_distance
C1 C11 1.530(4)
C1 C2 1.570(3)
C1 P1 1.832(3)
C1 H1 0.9800
C2 C3 1.497(4)
C2 C24 1.511(4)
C2 H2 0.9800
C3 C4 1.363(4)
C3 N1 1.388(3)
C4 C5 1.456(4)
C4 C30 1.465(4)
C5 C10 1.396(5)
C5 C6 1.405(5)
C6 C7 1.363(6)
C6 H6 0.9300
C7 C8 1.384(6)
C7 H7 0.9300
C8 C9 1.387(6)
C8 H8 0.9300
C9 C10 1.385(5)
C9 H9 0.9300
C10 N1 1.407(4)
C11 O1 1.208(3)
C11 N1 1.378(4)
C12 C13 1.370(4)
C12 C17 1.381(4)
C12 P1 1.805(3)
C13 C14 1.379(4)
C13 H13 0.9300
C14 C15 1.370(4)
C14 H14 0.9300
C15 C16 1.352(5)
C15 Cl1 1.748(3)
C16 C17 1.379(4)
C16 H16 0.9300
C17 H17 0.9300
C18 C23 1.381(4)
C18 C19 1.382(4)
C18 P1 1.807(3)
C19 C20 1.379(5)
C19 H19 0.9300
C20 C21 1.362(5)
C20 H20 0.9300
C21 C22 1.372(5)
C21 Cl2 1.736(3)
C22 C23 1.378(5)
C22 H22 0.9300
C23 H23 0.9300
C24 C25 1.375(4)
C24 C29 1.382(4)
C25 C26 1.397(5)
C25 H25 0.9300
C26 C27 1.362(6)
C26 H26 0.9300
C27 C28 1.365(6)
C27 H27 0.9300
C28 C29 1.377(5)
C28 H28 0.9300
C29 H29 0.9300
C30 C31 1.373(4)
C30 C35 1.391(5)
C31 C32 1.384(5)
C31 H31 0.9300
C32 C33 1.358(6)
C32 H32 0.9300
C33 C34 1.339(7)
C33 H33 0.9300
C34 C35 1.388(6)
C34 H34 0.9300
C35 H35 0.9300
O2 P1 1.4759(19)

loop_
_geom_torsion_atom_site_label_1
_geom_torsion_atom_site_label_2
_geom_torsion_atom_site_label_3
_geom_torsion_atom_site_label_4
_geom_torsion
C11 C1 C2 C3 1.1(3)
P1 C1 C2 C3 -117.6(2)
C11 C1 C2 C24 -122.0(2)
P1 C1 C2 C24 119.4(2)
C24 C2 C3 C4 -53.8(5)
C1 C2 C3 C4 -176.1(3)
C24 C2 C3 N1 124.2(2)
C1 C2 C3 N1 1.9(3)
N1 C3 C4 C5 1.1(3)
C2 C3 C4 C5 179.1(3)
N1 C3 C4 C30 -177.7(3)
C2 C3 C4 C30 0.3(6)
C3 C4 C5 C10 -1.3(3)
C30 C4 C5 C10 177.5(3)
C3 C4 C5 C6 177.7(4)
C30 C4 C5 C6 -3.6(6)
C10 C5 C6 C7 -0.5(5)
C4 C5 C6 C7 -179.4(4)
C5 C6 C7 C8 0.1(7)
C6 C7 C8 C9 0.8(7)
C7 C8 C9 C10 -1.2(6)
C8 C9 C10 C5 0.8(5)
C8 C9 C10 N1 178.6(3)
C6 C5 C10 C9 0.1(5)
C4 C5 C10 C9 179.2(3)
C6 C5 C10 N1 -178.2(3)
C4 C5 C10 N1 1.0(3)
C2 C1 C11 O1 175.7(3)
P1 C1 C11 O1 -63.3(4)
C2 C1 C11 N1 -3.6(3)
P1 C1 C11 N1 117.4(2)
C17 C12 C13 C14 2.4(5)
P1 C12 C13 C14 -175.4(3)
C12 C13 C14 C15 0.7(6)
C13 C14 C15 C16 -3.6(6)
C13 C14 C15 Cl1 176.4(3)
C14 C15 C16 C17 3.3(6)
Cl1 C15 C16 C17 -176.7(3)
C15 C16 C17 C12 -0.1(6)
C13 C12 C17 C16 -2.7(5)
P1 C12 C17 C16 175.0(3)
C23 C18 C19 C20 0.2(5)
P1 C18 C19 C20 172.8(3)
C18 C19 C20 C21 0.6(6)
C19 C20 C21 C22 -1.2(6)
C19 C20 C21 Cl2 -177.9(3)
C20 C21 C22 C23 0.9(6)
Cl2 C21 C22 C23 177.6(3)
C21 C22 C23 C18 -0.1(5)
C19 C18 C23 C22 -0.4(5)
P1 C18 C23 C22 -173.7(3)
C3 C2 C24 C25 129.9(3)
C1 C2 C24 C25 -113.9(3)
C3 C2 C24 C29 -51.0(3)
C1 C2 C24 C29 65.3(3)
C29 C24 C25 C26 -0.1(5)
C2 C24 C25 C26 179.1(3)
C24 C25 C26 C27 -0.2(5)
C25 C26 C27 C28 0.6(6)
C26 C27 C28 C29 -0.7(6)
C27 C28 C29 C24 0.4(6)
C25 C24 C29 C28 0.0(5)
C2 C24 C29 C28 -179.2(3)
C3 C4 C30 C31 -44.7(5)
C5 C4 C30 C31 136.8(3)
C3 C4 C30 C35 134.3(4)
C5 C4 C30 C35 -44.2(5)
C35 C30 C31 C32 -0.3(5)
C4 C30 C31 C32 178.8(3)
C30 C31 C32 C33 0.7(5)
C31 C32 C33 C34 -1.2(7)
C32 C33 C34 C35 1.2(8)
C33 C34 C35 C30 -0.8(7)
C31 C30 C35 C34 0.3(6)
C4 C30 C35 C34 -178.8(4)
O1 C11 N1 C3 -174.2(3)
C1 C11 N1 C3 5.1(3)
O1 C11 N1 C10 -1.8(6)
C1 C11 N1 C10 177.6(3)
C4 C3 N1 C11 174.0(2)
C2 C3 N1 C11 -4.6(3)
C4 C3 N1 C10 -0.5(3)
C2 C3 N1 C10 -179.1(2)
C9 C10 N1 C11 8.9(6)
C5 C10 N1 C11 -173.0(3)
C9 C10 N1 C3 -178.4(3)
C5 C10 N1 C3 -0.3(3)
C13 C12 P1 O2 -4.0(3)
C17 C12 P1 O2 178.3(3)
C13 C12 P1 C18 120.8(3)
C17 C12 P1 C18 -56.9(3)
C13 C12 P1 C1 -127.5(3)
C17 C12 P1 C1 54.8(3)
C23 C18 P1 O2 -8.4(3)
C19 C18 P1 O2 179.0(3)
C23 C18 P1 C12 -133.6(2)
C19 C18 P1 C12 53.8(3)
C23 C18 P1 C1 112.2(2)
C19 C18 P1 C1 -60.4(3)
C11 C1 P1 O2 -48.1(2)
C2 C1 P1 O2 69.4(2)
C11 C1 P1 C12 76.0(2)
C2 C1 P1 C12 -166.55(18)
C11 C1 P1 C18 -168.96(18)
C2 C1 P1 C18 -51.5(2)
